data_7011685
loop_
_publ_author_name
'Overgaard, Jacob'
'Rentschler, Eva'
'Timco, Grigore A.'
'Gerbeleu, Nicolae V.'
'Arion, Vladimir'
'Bousseksou, Azzedine'
'Tuchagues, Jean Pierre'
'Larsen, Finn K.'

_publ_section_title
;
 Multi-temperature X-ray diffraction, M\"ossbauer spectroscopy and
 magnetic susceptibility studies of a solvated mixed-valence trinuclear
 iron formate, [Fe3O(HCO2)6(NC5H4CH3)3]&#x00B7;1.3(NC5H4CH3)
;
_journal_issue 15
_journal_name_full 'Journal of the Chemical Society, Dalton Transactions'
_journal_page_first 2981
_journal_paper_doi 10.1039/b202851d
_journal_year 2002
_chemical_formula_sum 'C29.64 H27 Fe3 N3.94 O13'
_chemical_formula_weight 813.88
_space_group_IT_number 15
_symmetry_cell_setting monoclinic
_symmetry_space_group_name_Hall '-C 2yc'
_symmetry_space_group_name_H-M 'C 1 2/c 1'
_atom_sites_solution_hydrogens geom
_atom_sites_solution_primary direct
_atom_sites_solution_secondary difmap
_cell_angle_alpha 90.000(12)
_cell_angle_beta 96.221(9)
_cell_angle_gamma 90.000(10)
_cell_formula_units_Z 8
_cell_length_a 24.495(5)
_cell_length_b 27.532(6)
_cell_length_c 12.685(3)
_cell_measurement_reflns_used 980
_cell_measurement_temperature 295(2)
_cell_measurement_theta_max 23.098
_cell_measurement_theta_min 2.260
_cell_volume 8504(3)
_computing_cell_refinement 'Bruker SMART (Bruker, 1998)'
_computing_data_collection 'Bruker SMART (Bruker, 1998)'
_computing_data_reduction 'SAINT+ V5.01 (Bruker, 1998)'
_computing_molecular_graphics 'XP (Sheldrick, 1997)'
_computing_publication_material 'SHELXL-97 (Sheldrick, 1997)'
_computing_structure_refinement 'SHELXL-97 (Sheldrick, 1997)'
_computing_structure_solution 'SHELXS-97 (Sheldrick, 1997)'
_diffrn_ambient_temperature 295(2)
_diffrn_measured_fraction_theta_full 0.974
_diffrn_measured_fraction_theta_max 0.974
_diffrn_measurement_device_type 'Bruker CCD area detector'
_diffrn_measurement_method \w-scans
_diffrn_radiation_monochromator graphite
_diffrn_radiation_source 'fine-focus sealed tube'
_diffrn_radiation_type MoK\a
_diffrn_radiation_wavelength 0.71073
_diffrn_reflns_av_R_equivalents 0.0629
_diffrn_reflns_av_sigmaI/netI 0.0805
_diffrn_reflns_limit_h_max 31
_diffrn_reflns_limit_h_min -30
_diffrn_reflns_limit_k_max 35
_diffrn_reflns_limit_k_min -33
_diffrn_reflns_limit_l_max 16
_diffrn_reflns_limit_l_min -16
_diffrn_reflns_number 42046
_diffrn_reflns_theta_full 27.97
_diffrn_reflns_theta_max 27.97
_diffrn_reflns_theta_min 2.62
_diffrn_standards_number 0
_exptl_absorpt_coefficient_mu 1.066
_exptl_absorpt_correction_T_max 1.000
_exptl_absorpt_correction_T_min 0.786
_exptl_absorpt_correction_type empirical
_exptl_absorpt_process_details '(SADABS, Sheldrick 1996)'
_exptl_crystal_colour dark-red
_exptl_crystal_density_diffrn 1.271
_exptl_crystal_density_method 'not measured'
_exptl_crystal_description 'rectangular block'
_exptl_crystal_F_000 3315
_exptl_crystal_size_max 0.50
_exptl_crystal_size_mid 0.35
_exptl_crystal_size_min 0.12
_refine_diff_density_max 1.278
_refine_diff_density_min -0.552
_refine_diff_density_rms 0.126
_refine_ls_extinction_method none
_refine_ls_goodness_of_fit_ref 1.156
_refine_ls_hydrogen_treatment mixed
_refine_ls_matrix_type full
_refine_ls_number_parameters 422
_refine_ls_number_reflns 9983
_refine_ls_number_restraints 21
_refine_ls_restrained_S_all 1.155
_refine_ls_R_factor_all 0.1481
_refine_ls_R_factor_gt 0.0820
_refine_ls_shift/su_max 0.004
_refine_ls_shift/su_mean 0.000
_refine_ls_structure_factor_coef Fsqd
_refine_ls_weighting_details 'calc w=1/[\s^2^(Fo^2^)+(0.1410P)^2^+18.6138P] where P=(Fo^2^+2Fc^2^)/3'
_refine_ls_weighting_scheme calc
_refine_ls_wR_factor_gt 0.2401
_refine_ls_wR_factor_ref 0.2984
_reflns_number_gt 5596
_reflns_number_total 9983
_reflns_threshold_expression >2sigma(I)
_cod_data_source_file b202851d.txt
_cod_data_source_block p87_295
_cod_original_cell_volume 8505(3)
_cod_original_sg_symbol_H-M 'C 2/c'
_cod_database_code 7011685

loop_
_symmetry_equiv_pos_as_xyz
'x, y, z'
'-x, y, -z+1/2'
'x+1/2, y+1/2, z'
'-x+1/2, y+1/2, -z+1/2'
'-x, -y, -z'
'x, -y, z-1/2'
'-x+1/2, -y+1/2, -z'
'x+1/2, -y+1/2, z-1/2'

loop_
_atom_site_label
_atom_site_type_symbol
_atom_site_fract_x
_atom_site_fract_y
_atom_site_fract_z
_atom_site_U_iso_or_equiv
_atom_site_adp_type
_atom_site_occupancy
_atom_site_symmetry_multiplicity
_atom_site_calc_flag
_atom_site_refinement_flags
_atom_site_disorder_assembly
_atom_site_disorder_group
Fe1 Fe 0.36123(3) 0.22950(3) 0.36080(6) 0.0463(3) Uani 1 1 d . . .
Fe2 Fe 0.23653(3) 0.22743(3) 0.23980(6) 0.0390(2) Uani 1 1 d . . .
Fe3 Fe 0.29916(4) 0.12320(3) 0.30549(7) 0.0510(3) Uani 1 1 d . . .
O1 O 0.29813(14) 0.19518(13) 0.3027(3) 0.0420(8) Uani 1 1 d . . .
O2 O 0.2201(2) 0.11658(16) 0.3518(4) 0.0690(13) Uani 1 1 d . . .
O3 O 0.17822(17) 0.18666(14) 0.3029(3) 0.0512(10) Uani 1 1 d . . .
O4 O 0.2695(2) 0.11770(17) 0.1427(4) 0.0721(14) Uani 1 1 d . . .
O5 O 0.22644(18) 0.18723(15) 0.1047(3) 0.0543(10) Uani 1 1 d . . .
O6 O 0.41843(18) 0.1883(2) 0.2955(4) 0.0676(13) Uani 1 1 d . . .
O7 O 0.3785(2) 0.11631(19) 0.2612(5) 0.0765(14) Uani 1 1 d . . .
O8 O 0.37323(17) 0.19040(17) 0.4987(3) 0.0573(11) Uani 1 1 d . . .
O9 O 0.3286(2) 0.12040(16) 0.4682(4) 0.0672(12) Uani 1 1 d . . .
O10 O 0.31825(17) 0.28298(15) 0.4320(3) 0.0536(10) Uani 1 1 d . . .
O11 O 0.23201(16) 0.27706(15) 0.3583(3) 0.0500(9) Uani 1 1 d . . .
O12 O 0.36546(18) 0.27539(18) 0.2320(4) 0.0639(12) Uani 1 1 d . . .
O13 O 0.27846(17) 0.27723(15) 0.1591(3) 0.0521(10) Uani 1 1 d . . .
C1 C 0.1807(3) 0.1453(2) 0.3413(5) 0.0575(16) Uani 1 1 d . . .
H1A H 0.1485 0.1342 0.3658 0.086 Uiso 1 1 calc R . .
C2 C 0.2433(3) 0.1462(2) 0.0841(5) 0.0598(17) Uani 1 1 d . . .
H2A H 0.2348 0.1358 0.0144 0.090 Uiso 1 1 calc R . .
C3 C 0.4160(3) 0.1452(3) 0.2638(5) 0.0654(19) Uani 1 1 d . . .
H3A H 0.4478 0.1336 0.2385 0.098 Uiso 1 1 calc R . .
C4 C 0.3562(3) 0.1499(3) 0.5240(5) 0.0610(16) Uani 1 1 d . . .
H4A H 0.3655 0.1407 0.5942 0.091 Uiso 1 1 calc R . .
C5 C 0.2688(2) 0.2927(2) 0.4228(4) 0.0485(13) Uani 1 1 d . . .
H5A H 0.2579 0.3149 0.4715 0.073 Uiso 1 1 calc R . .
C6 C 0.3273(3) 0.2886(2) 0.1659(5) 0.0516(14) Uani 1 1 d . . .
H6A H 0.3369 0.3100 0.1143 0.077 Uiso 1 1 calc R . .
N1 N 0.4328(2) 0.2719(2) 0.4344(4) 0.0588(14) Uani 1 1 d . . .
C11 C 0.4351(3) 0.2897(3) 0.5330(5) 0.0588(16) Uani 1 1 d . . .
H11A H 0.4047 0.2855 0.5700 0.088 Uiso 1 1 calc R . .
C12 C 0.4785(3) 0.3129(3) 0.5807(6) 0.075(2) Uani 1 1 d . . .
H12A H 0.4774 0.3246 0.6492 0.112 Uiso 1 1 calc R . .
C13 C 0.5258(3) 0.3201(3) 0.5300(7) 0.072(2) Uani 1 1 d . . .
C14 C 0.5230(3) 0.3015(4) 0.4278(7) 0.087(2) Uani 1 1 d . . .
H14A H 0.5529 0.3051 0.3890 0.131 Uiso 1 1 calc R . .
C15 C 0.4773(3) 0.2779(3) 0.3831(6) 0.081(2) Uani 1 1 d . . .
H15A H 0.4770 0.2656 0.3148 0.121 Uiso 1 1 calc R . .
C16 C 0.5753(4) 0.3448(4) 0.5815(9) 0.111(3) Uani 1 1 d . . .
H16A H 0.5684 0.3559 0.6505 0.167 Uiso 1 1 calc R . .
H16B H 0.5840 0.3720 0.5391 0.167 Uiso 1 1 calc R . .
H16C H 0.6055 0.3225 0.5882 0.167 Uiso 1 1 calc R . .
N2 N 0.16366(19) 0.26714(16) 0.1655(4) 0.0442(10) Uani 1 1 d . . .
C21 C 0.1225(3) 0.2789(2) 0.2211(5) 0.0539(15) Uani 1 1 d . . .
H21A H 0.1258 0.2717 0.2931 0.081 Uiso 1 1 calc R . .
C22 C 0.0760(3) 0.3011(3) 0.1767(6) 0.0678(18) Uani 1 1 d . . .
H22A H 0.0481 0.3082 0.2185 0.102 Uiso 1 1 calc R . .
C23 C 0.0695(3) 0.3134(3) 0.0691(6) 0.075(2) Uani 1 1 d . . .
C24 C 0.1130(3) 0.3014(3) 0.0115(6) 0.073(2) Uani 1 1 d . . .
H24A H 0.1110 0.3086 -0.0604 0.109 Uiso 1 1 calc R . .
C25 C 0.1589(3) 0.2789(2) 0.0615(5) 0.0506(14) Uani 1 1 d . . .
H25A H 0.1878 0.2715 0.0223 0.076 Uiso 1 1 calc R . .
C26 C 0.0198(4) 0.3378(4) 0.0196(10) 0.121(4) Uani 1 1 d . . .
H26A H -0.0050 0.3433 0.0720 0.182 Uiso 1 1 calc R . .
H26B H 0.0023 0.3177 -0.0360 0.182 Uiso 1 1 calc R . .
H26C H 0.0296 0.3684 -0.0095 0.182 Uiso 1 1 calc R . .
N3 N 0.2990(2) 0.0437(2) 0.3054(4) 0.0642(15) Uani 1 1 d . . .
C31 C 0.3136(4) 0.0188(3) 0.2241(7) 0.075(2) Uani 1 1 d . . .
H31A H 0.3252 0.0358 0.1672 0.113 Uiso 1 1 calc R . .
C32 C 0.3126(4) -0.0315(3) 0.2197(8) 0.094(3) Uani 1 1 d . . .
H32A H 0.3224 -0.0474 0.1601 0.141 Uiso 1 1 calc R . .
C33 C 0.2970(4) -0.0575(3) 0.3030(7) 0.084(3) Uani 1 1 d . . .
C34 C 0.2851(5) -0.0319(3) 0.3884(8) 0.097(3) Uani 1 1 d . . .
H34A H 0.2770 -0.0484 0.4488 0.145 Uiso 1 1 calc R . .
C35 C 0.2849(4) 0.0178(3) 0.3879(7) 0.078(2) Uani 1 1 d . . .
H35A H 0.2745 0.0342 0.4467 0.117 Uiso 1 1 calc R . .
C36 C 0.2938(6) -0.1127(3) 0.2986(10) 0.142(6) Uani 1 1 d . . .
H36A H 0.2832 -0.1249 0.3644 0.213 Uiso 1 1 calc R . .
H36B H 0.3291 -0.1257 0.2872 0.213 Uiso 1 1 calc R . .
H36C H 0.2671 -0.1224 0.2415 0.213 Uiso 1 1 calc R . .
C41 C 0.1475(10) -0.0679(8) 0.117(2) 0.244(8) Uiso 0.659(15) 1 d PD . .
C43 C 0.1540(8) -0.0216(8) 0.1623(18) 0.244(8) Uiso 0.659(15) 1 d PD . .
N8 N 0.1327(7) -0.0995(9) 0.287(2) 0.244(8) Uiso 0.659(15) 1 d PD . .
C82 C 0.1499(9) -0.0148(10) 0.2685(18) 0.244(8) Uiso 0.659(15) 1 d PD . .
C85 C 0.1370(9) -0.1052(10) 0.183(2) 0.244(8) Uiso 0.659(15) 1 d PD . .
C81 C 0.1391(9) -0.0548(10) 0.329(2) 0.244(8) Uiso 0.659(15) 1 d PD . .
C86 C 0.1658(13) 0.0208(10) 0.092(2) 0.293(10) Uiso 0.659(15) 1 d PD . .
N5 N 0.0000 0.0685(14) 0.2500 0.301(19) Uiso 0.56(3) 2 d SPD . .
C51 C 0.020(2) 0.0442(13) 0.3376(14) 0.301(19) Uiso 0.56(3) 1 d PD . .
C52 C 0.007(2) -0.0043(14) 0.3455(4) 0.301(19) Uiso 0.56(3) 1 d PD . .
C53 C 0.0000 -0.0291(15) 0.2500 0.301(19) Uiso 0.56(3) 2 d SPD . .
C54 C 0.0000 -0.0840(15) 0.2500 0.36(2) Uiso 0.56(3) 2 d SPD . .

loop_
_atom_site_aniso_label
_atom_site_aniso_U_11
_atom_site_aniso_U_22
_atom_site_aniso_U_33
_atom_site_aniso_U_23
_atom_site_aniso_U_13
_atom_site_aniso_U_12
Fe1 0.0420(5) 0.0617(6) 0.0351(4) 0.0002(3) 0.0040(3) -0.0012(4)
Fe2 0.0420(4) 0.0426(4) 0.0322(4) 0.0006(3) 0.0034(3) 0.0032(3)
Fe3 0.0567(5) 0.0468(5) 0.0485(5) 0.0000(4) 0.0010(4) 0.0072(4)
O1 0.046(2) 0.042(2) 0.0373(19) 0.0014(15) 0.0033(15) 0.0026(16)
O2 0.066(3) 0.050(3) 0.092(4) 0.009(2) 0.011(3) 0.001(2)
O3 0.053(2) 0.048(2) 0.052(2) 0.0118(18) 0.0064(19) 0.0008(18)
O4 0.100(4) 0.056(3) 0.056(3) -0.006(2) -0.013(3) 0.027(3)
O5 0.069(3) 0.050(2) 0.042(2) -0.0040(18) -0.0038(19) 0.011(2)
O6 0.048(3) 0.086(4) 0.070(3) -0.013(3) 0.010(2) -0.001(2)
O7 0.060(3) 0.071(3) 0.100(4) -0.008(3) 0.014(3) 0.010(3)
O8 0.055(3) 0.074(3) 0.041(2) 0.005(2) -0.0010(18) -0.006(2)
O9 0.087(3) 0.054(3) 0.058(3) 0.008(2) -0.008(2) -0.005(2)
O10 0.048(2) 0.062(3) 0.049(2) -0.0108(19) 0.0000(18) -0.0029(19)
O11 0.044(2) 0.060(2) 0.046(2) -0.0097(18) 0.0018(18) 0.0056(18)
O12 0.051(3) 0.087(3) 0.053(3) 0.012(2) 0.002(2) -0.015(2)
O13 0.048(2) 0.060(2) 0.049(2) 0.0101(18) 0.0043(18) -0.0021(19)
C1 0.057(4) 0.059(4) 0.056(4) 0.005(3) 0.008(3) -0.013(3)
C2 0.079(5) 0.057(4) 0.042(3) -0.011(3) 0.000(3) 0.012(3)
C3 0.052(4) 0.090(6) 0.056(4) -0.003(4) 0.014(3) 0.023(4)
C4 0.063(4) 0.073(5) 0.046(4) 0.010(3) 0.002(3) 0.001(4)
C5 0.049(3) 0.059(4) 0.037(3) -0.007(3) 0.004(3) 0.002(3)
C6 0.057(4) 0.057(4) 0.042(3) 0.004(3) 0.011(3) -0.012(3)
N1 0.046(3) 0.088(4) 0.042(3) 0.001(3) 0.003(2) -0.013(3)
C11 0.051(4) 0.078(4) 0.049(4) -0.007(3) 0.014(3) -0.006(3)
C12 0.061(4) 0.102(6) 0.059(4) -0.015(4) -0.003(3) -0.010(4)
C13 0.059(4) 0.075(5) 0.080(5) -0.008(4) -0.003(4) -0.009(4)
C14 0.059(5) 0.115(7) 0.089(6) -0.003(5) 0.014(4) -0.024(5)
C15 0.058(4) 0.128(7) 0.058(4) -0.015(4) 0.015(3) -0.029(4)
C16 0.070(6) 0.131(9) 0.128(9) -0.019(7) -0.013(5) -0.024(6)
N2 0.049(3) 0.040(2) 0.043(3) -0.0013(19) 0.002(2) -0.001(2)
C21 0.047(3) 0.063(4) 0.052(4) 0.001(3) 0.009(3) -0.001(3)
C22 0.048(4) 0.075(5) 0.081(5) 0.007(4) 0.009(3) 0.013(3)
C23 0.060(4) 0.086(5) 0.074(5) -0.001(4) -0.013(4) 0.019(4)
C24 0.078(5) 0.086(5) 0.049(4) 0.006(4) -0.014(3) 0.019(4)
C25 0.055(3) 0.056(3) 0.039(3) 0.000(2) -0.001(3) 0.008(3)
C26 0.088(7) 0.152(10) 0.117(9) 0.010(7) -0.018(6) 0.049(7)
N3 0.080(4) 0.052(3) 0.059(3) 0.005(3) 0.003(3) 0.011(3)
C31 0.103(6) 0.054(4) 0.072(5) 0.006(3) 0.025(4) 0.014(4)
C32 0.131(8) 0.062(5) 0.093(7) -0.004(4) 0.033(6) 0.021(5)
C33 0.113(7) 0.054(4) 0.090(6) 0.013(4) 0.029(5) 0.022(4)
C34 0.154(9) 0.053(4) 0.088(6) 0.011(4) 0.035(6) 0.007(5)
C35 0.111(6) 0.056(4) 0.069(5) -0.006(3) 0.024(4) 0.001(4)
C36 0.234(16) 0.048(5) 0.157(12) 0.004(5) 0.077(11) 0.021(6)

loop_
_atom_type_symbol
_atom_type_description
_atom_type_scat_dispersion_real
_atom_type_scat_dispersion_imag
_atom_type_scat_source
C C 0.0033 0.0016 'International Tables Vol C Tables 4.2.6.8 and 6.1.1.4'
H H 0.0000 0.0000 'International Tables Vol C Tables 4.2.6.8 and 6.1.1.4'
N N 0.0061 0.0033 'International Tables Vol C Tables 4.2.6.8 and 6.1.1.4'
O O 0.0106 0.0060 'International Tables Vol C Tables 4.2.6.8 and 6.1.1.4'
Fe Fe 0.3463 0.8444 'International Tables Vol C Tables 4.2.6.8 and 6.1.1.4'

loop_
_geom_angle_atom_site_label_1
_geom_angle_atom_site_label_2
_geom_angle_atom_site_label_3
_geom_angle
_geom_angle_site_symmetry_1
_geom_angle_site_symmetry_3
_geom_angle_publ_flag
O1 Fe1 O6 97.57(18) . . ?
O1 Fe1 O8 96.08(16) . . ?
O6 Fe1 O8 90.8(2) . . ?
O1 Fe1 O10 95.31(16) . . ?
O6 Fe1 O10 166.48(19) . . ?
O8 Fe1 O10 91.93(18) . . ?
O1 Fe1 O12 96.06(17) . . ?
O6 Fe1 O12 85.6(2) . . ?
O8 Fe1 O12 167.69(18) . . ?
O10 Fe1 O12 88.95(19) . . ?
O1 Fe1 N1 177.08(18) . . ?
O6 Fe1 N1 85.3(2) . . ?
O8 Fe1 N1 83.34(19) . . ?
O10 Fe1 N1 81.86(19) . . ?
O12 Fe1 N1 84.63(19) . . ?
O1 Fe2 O5 96.94(16) . . ?
O1 Fe2 O11 96.32(16) . . ?
O5 Fe2 O11 166.69(17) . . ?
O1 Fe2 O3 97.98(16) . . ?
O5 Fe2 O3 90.27(18) . . ?
O11 Fe2 O3 89.05(17) . . ?
O1 Fe2 O13 96.11(16) . . ?
O5 Fe2 O13 88.01(18) . . ?
O11 Fe2 O13 89.42(17) . . ?
O3 Fe2 O13 165.90(16) . . ?
O1 Fe2 N2 179.02(17) . . ?
O5 Fe2 N2 83.75(17) . . ?
O11 Fe2 N2 82.98(16) . . ?
O3 Fe2 N2 82.70(17) . . ?
O13 Fe2 N2 83.21(17) . . ?
O1 Fe3 O7 95.53(18) . . ?
O1 Fe3 O2 94.69(16) . . ?
O7 Fe3 O2 169.8(2) . . ?
O1 Fe3 O9 93.23(16) . . ?
O7 Fe3 O9 91.7(2) . . ?
O2 Fe3 O9 87.2(2) . . ?
O1 Fe3 O4 92.96(16) . . ?
O7 Fe3 O4 87.8(2) . . ?
O2 Fe3 O4 92.1(2) . . ?
O9 Fe3 O4 173.81(19) . . ?
O1 Fe3 N3 178.70(19) . . ?
O7 Fe3 N3 84.9(2) . . ?
O2 Fe3 N3 84.9(2) . . ?
O9 Fe3 N3 87.97(19) . . ?
O4 Fe3 N3 85.84(19) . . ?
Fe2 O1 Fe1 121.4(2) . . ?
Fe2 O1 Fe3 119.64(19) . . ?
Fe1 O1 Fe3 118.95(18) . . ?
C1 O2 Fe3 130.2(4) . . ?
C1 O3 Fe2 130.8(4) . . ?
C2 O4 Fe3 130.8(4) . . ?
C2 O5 Fe2 131.4(4) . . ?
C3 O6 Fe1 130.2(5) . . ?
C3 O7 Fe3 131.1(5) . . ?
C4 O8 Fe1 132.0(4) . . ?
C4 O9 Fe3 130.3(4) . . ?
C5 O10 Fe1 130.7(4) . . ?
C5 O11 Fe2 129.0(4) . . ?
C6 O12 Fe1 127.7(4) . . ?
C6 O13 Fe2 132.1(4) . . ?
O3 C1 O2 129.2(6) . . ?
O4 C2 O5 128.6(6) . . ?
O7 C3 O6 129.8(6) . . ?
O9 C4 O8 128.5(6) . . ?
O11 C5 O10 129.1(6) . . ?
O13 C6 O12 129.0(6) . . ?
C11 N1 C15 117.1(6) . . ?
C11 N1 Fe1 122.3(4) . . ?
C15 N1 Fe1 120.4(5) . . ?
C12 C11 N1 123.4(6) . . ?
C11 C12 C13 121.3(7) . . ?
C14 C13 C12 114.7(7) . . ?
C14 C13 C16 122.5(8) . . ?
C12 C13 C16 122.8(8) . . ?
C15 C14 C13 121.2(7) . . ?
N1 C15 C14 122.2(7) . . ?
C21 N2 C25 118.0(5) . . ?
C21 N2 Fe2 121.1(4) . . ?
C25 N2 Fe2 120.9(4) . . ?
N2 C21 C22 122.6(6) . . ?
C21 C22 C23 120.9(6) . . ?
C24 C23 C22 116.2(6) . . ?
C24 C23 C26 121.9(8) . . ?
C22 C23 C26 121.8(8) . . ?
C25 C24 C23 119.8(7) . . ?
N2 C25 C24 122.5(6) . . ?
C31 N3 C35 116.7(6) . . ?
C31 N3 Fe3 121.2(5) . . ?
C35 N3 Fe3 122.0(5) . . ?
N3 C31 C32 123.0(7) . . ?
C33 C32 C31 120.0(8) . . ?
C34 C33 C32 116.7(8) . . ?
C34 C33 C36 122.4(8) . . ?
C32 C33 C36 120.9(8) . . ?
C33 C34 C35 121.3(8) . . ?
N3 C35 C34 122.2(7) . . ?
C85 C41 C43 117(2) . . ?
C82 C43 C41 120.6(9) . . ?
C82 C43 C86 120.6(9) . . ?
C41 C43 C86 118.8(8) . . ?
C81 N8 C85 118.6(12) . . ?
C43 C82 C81 119(2) . . ?
N8 C85 C41 124(2) . . ?
N8 C81 C82 122(2) . . ?
C51 N5 C51 120.1(17) 2 . ?
N5 C51 C52 118.9(17) . . ?
C51 C52 C53 115.0(17) . . ?
C52 C53 C52 120.8(17) . 2 ?
C52 C53 C54 119.6(8) . . ?
C52 C53 C54 119.6(8) 2 . ?

loop_
_geom_bond_atom_site_label_1
_geom_bond_atom_site_label_2
_geom_bond_distance
_geom_bond_site_symmetry_2
_geom_bond_publ_flag
Fe1 O1 1.892(4) . ?
Fe1 O6 2.047(5) . ?
Fe1 O8 2.048(4) . ?
Fe1 O10 2.073(4) . ?
Fe1 O12 2.077(5) . ?
Fe1 N1 2.227(5) . ?
Fe2 O1 1.855(4) . ?
Fe2 O5 2.033(4) . ?
Fe2 O11 2.043(4) . ?
Fe2 O3 2.046(4) . ?
Fe2 O13 2.052(4) . ?
Fe2 N2 2.215(5) . ?
Fe3 O1 1.982(4) . ?
Fe3 O7 2.089(5) . ?
Fe3 O2 2.093(5) . ?
Fe3 O9 2.113(5) . ?
Fe3 O4 2.119(5) . ?
Fe3 N3 2.190(6) . ?
O2 C1 1.244(8) . ?
O3 C1 1.237(8) . ?
O4 C2 1.214(8) . ?
O5 C2 1.242(7) . ?
O6 C3 1.251(9) . ?
O7 C3 1.214(9) . ?
O8 C4 1.245(8) . ?
O9 C4 1.229(8) . ?
O10 C5 1.232(7) . ?
O11 C5 1.228(7) . ?
O12 C6 1.240(8) . ?
O13 C6 1.230(7) . ?
N1 C11 1.338(8) . ?
N1 C15 1.338(8) . ?
C11 C12 1.330(9) . ?
C12 C13 1.399(11) . ?
C13 C14 1.389(12) . ?
C13 C16 1.477(11) . ?
C14 C15 1.364(11) . ?
N2 C21 1.331(7) . ?
N2 C25 1.350(7) . ?
C21 C22 1.361(9) . ?
C22 C23 1.399(11) . ?
C23 C24 1.395(11) . ?
C23 C26 1.471(11) . ?
C24 C25 1.377(9) . ?
N3 C31 1.319(9) . ?
N3 C35 1.341(9) . ?
C31 C32 1.384(11) . ?
C32 C33 1.366(11) . ?
C33 C34 1.350(12) . ?
C33 C36 1.523(12) . ?
C34 C35 1.370(11) . ?
C41 C85 1.368(10) . ?
C41 C43 1.401(9) . ?
C43 C82 1.375(9) . ?
C43 C86 1.512(9) . ?
N8 C81 1.346(10) . ?
N8 C85 1.347(10) . ?
C82 C81 1.387(10) . ?
N5 C51 1.340(10) 2 ?
N5 C51 1.340(10) . ?
C51 C52 1.374(10) . ?
C52 C53 1.386(10) . ?
C53 C52 1.386(10) 2 ?
C53 C54 1.511(10) . ?
